data_1562346
loop_
_publ_author_name
'Schmitt, Volker'
'Holzmann, Gideon'
'Schollmeyer, Dieter'
'Detert, Heiner'

_publ_section_title
;
 [2,5-Bis(dipropylamino)-4-(hydroxymethyl)phenyl]methanol
;
_journal_coeditor_code HB4382
_journal_issue 4
_journal_name_full IUCrData
_journal_page_first x210443
_journal_paper_doi 10.1107/S2414314621004430
_journal_volume 6
_journal_year 2021
_chemical_formula_iupac 'C20 H36 N2 O2'
_chemical_formula_moiety 'C20 H36 N2 O2'
_chemical_formula_sum 'C20 H36 N2 O2'
_chemical_formula_weight 336.51
_chemical_name_systematic
;
[2,5-Bis(dipropylamino)-4-(hydroxymethyl)phenyl]methanol
;
_space_group_crystal_system monoclinic
_space_group_IT_number 14
_space_group_name_Hall '-P 2yn'
_space_group_name_H-M_alt 'P 1 21/n 1'
_atom_sites_solution_hydrogens difmap
_atom_sites_solution_primary dual
_audit_creation_method SHELXL-2018/3
_cell_angle_alpha 90
_cell_angle_beta 93.974(4)
_cell_angle_gamma 90
_cell_formula_units_Z 2
_cell_length_a 8.2294(4)
_cell_length_b 8.4573(5)
_cell_length_c 14.0115(7)
_cell_measurement_reflns_used 7030
_cell_measurement_temperature 120(2)
_cell_measurement_theta_max 28.43
_cell_measurement_theta_min 2.40
_cell_volume 972.83(9)
_computing_cell_refinement
;
X-Area Recipe 1.36.0.0 (Stoe & Cie, 2019)
;
_computing_data_collection
;
X-Area WinXpose 2.0.22.0 (Stoe & Cie, 2019)
;
_computing_data_reduction
;
X-Area Integrate 1.77.0.0 (Stoe & Cie, 2019)
;
_computing_molecular_graphics
;
Platon (Spek, 2020)
;
_computing_structure_refinement
;
<i>SHELXL2018/3</i> (Sheldrick, 2015b)
;
_computing_structure_solution
;
<i>SHELXT2014</i> (Sheldrick, 2015<i>a</i>)
;
_diffrn_ambient_temperature 120(2)
_diffrn_detector_area_resol_mean 6.67
_diffrn_measured_fraction_theta_full 0.997
_diffrn_measured_fraction_theta_max 0.997
_diffrn_measurement_device_type 'STOE IPDS 2T'
_diffrn_measurement_method 'rotation method, \w scans'
_diffrn_radiation_type MoK\a
_diffrn_radiation_wavelength 0.71073
_diffrn_reflns_av_R_equivalents 0.0193
_diffrn_reflns_av_unetI/netI 0.0180
_diffrn_reflns_limit_h_max 10
_diffrn_reflns_limit_h_min -9
_diffrn_reflns_limit_k_max 11
_diffrn_reflns_limit_k_min -11
_diffrn_reflns_limit_l_max 18
_diffrn_reflns_limit_l_min -18
_diffrn_reflns_number 5278
_diffrn_reflns_theta_full 25.242
_diffrn_reflns_theta_max 27.872
_diffrn_reflns_theta_min 2.789
_diffrn_source 'sealed X-ray tube, 12 x 0.4 mm long-fine focus'
_exptl_absorpt_coefficient_mu 0.073
_exptl_absorpt_correction_type none
_exptl_crystal_colour colourless
_exptl_crystal_density_diffrn 1.149
_exptl_crystal_description block
_exptl_crystal_F_000 372
_exptl_crystal_size_max 0.250
_exptl_crystal_size_mid 0.200
_exptl_crystal_size_min 0.160
_refine_diff_density_max 0.434
_refine_diff_density_min -0.159
_refine_ls_extinction_method none
_refine_ls_goodness_of_fit_ref 1.048
_refine_ls_hydrogen_treatment refall
_refine_ls_matrix_type full
_refine_ls_number_parameters 172
_refine_ls_number_reflns 2318
_refine_ls_number_restraints 0
_refine_ls_restrained_S_all 1.048
_refine_ls_R_factor_all 0.0519
_refine_ls_R_factor_gt 0.0431
_refine_ls_shift/su_max 0.000
_refine_ls_shift/su_mean 0.000
_refine_ls_structure_factor_coef Fsqd
_refine_ls_weighting_details 'w=1/[\s^2^(Fo^2^)+(0.0491P)^2^+0.4938P] where P=(Fo^2^+2Fc^2^)/3'
_refine_ls_weighting_scheme calc
_refine_ls_wR_factor_gt 0.1046
_refine_ls_wR_factor_ref 0.1119
_reflns_number_gt 1995
_reflns_number_total 2318
_reflns_threshold_expression 'I > 2\s(I)'
_cod_data_source_file hb4382sup1.cif
_cod_data_source_block I
_cod_original_sg_symbol_H-M 'P 21/n'
_cod_database_code 1562346
_shelx_space_group_comment
;
The symmetry employed for this shelxl refinement is uniquely defined
by the following loop, which should always be used as a source of
symmetry information in preference to the above space-group names.
They are only intended as comments.
;
_shelx_estimated_absorpt_t_min 0.982
_shelx_estimated_absorpt_t_max 0.988

loop_
_space_group_symop_operation_xyz
'x, y, z'
'-x+1/2, y+1/2, -z+1/2'
'-x, -y, -z'
'x-1/2, -y-1/2, z-1/2'

loop_
_atom_site_type_symbol
_atom_site_label
_atom_site_fract_x
_atom_site_fract_y
_atom_site_fract_z
_atom_site_U_iso_or_equiv
_atom_site_adp_type
_atom_site_calc_flag
_atom_site_occupancy
_atom_site_disorder_assembly
_atom_site_disorder_group
O O1 0.65711(12) 0.27293(10) 0.20873(7) 0.0244(2) Uani d 1 . .
H H1 0.717(3) 0.257(2) 0.2627(16) 0.046(5) Uiso d 1 . .
N N1 0.65180(12) 0.75248(11) 0.10757(7) 0.0148(2) Uani d 1 . .
C C1 0.57794(13) 0.47022(13) 0.09097(8) 0.0146(2) Uani d 1 . .
C C2 0.57352(13) 0.62308(13) 0.05321(8) 0.0141(2) Uani d 1 . .
C C3 0.49620(14) 0.65103(13) -0.03682(8) 0.0151(2) Uani d 1 . .
H H3 0.4942(17) 0.7560(16) -0.0625(10) 0.014(3) Uiso d 1 . .
C C4 0.53162(15) 0.87545(14) 0.12965(8) 0.0179(2) Uani d 1 . .
H H4A 0.4663(18) 0.9151(18) 0.0694(10) 0.018(2) Uiso d 1 . .
H H4B 0.5946(18) 0.9662(18) 0.1557(10) 0.018(2) Uiso d 1 . .
C C5 0.41498(18) 0.81758(17) 0.20128(10) 0.0268(3) Uani d 1 . .
H H5A 0.478(2) 0.779(2) 0.2577(13) 0.033(3) Uiso d 1 . .
H H5B 0.354(2) 0.728(2) 0.1733(13) 0.033(3) Uiso d 1 . .
C C6 0.3000(2) 0.9476(2) 0.23025(12) 0.0369(4) Uani d 1 . .
H H6A 0.227(3) 0.908(3) 0.2782(15) 0.053(3) Uiso d 1 . .
H H6B 0.231(3) 0.985(2) 0.1760(16) 0.053(3) Uiso d 1 . .
H H6C 0.365(3) 1.039(3) 0.2574(15) 0.053(3) Uiso d 1 . .
C C7 0.78539(15) 0.82069(14) 0.05542(8) 0.0186(3) Uani d 1 . .
H H7A 0.8328(19) 0.9104(19) 0.0947(10) 0.020(3) Uiso d 1 . .
H H7B 0.7429(18) 0.8668(17) -0.0069(11) 0.020(3) Uiso d 1 . .
C C8 0.91847(17) 0.70094(17) 0.03952(11) 0.0285(3) Uani d 1 . .
H H8A 0.870(2) 0.613(2) 0.0016(13) 0.042(4) Uiso d 1 . .
H H8B 0.959(2) 0.658(2) 0.1023(14) 0.042(4) Uiso d 1 . .
C C9 1.05723(19) 0.77308(19) -0.01183(12) 0.0327(3) Uani d 1 . .
H H9A 1.142(3) 0.698(2) -0.0227(14) 0.045(3) Uiso d 1 . .
H H9B 1.106(2) 0.864(2) 0.0248(14) 0.045(3) Uiso d 1 . .
H H9C 1.013(2) 0.821(2) -0.0742(15) 0.045(3) Uiso d 1 . .
C C10 0.66429(16) 0.43700(14) 0.18745(8) 0.0186(3) Uani d 1 . .
H H10A 0.777(2) 0.4729(19) 0.1861(11) 0.024(3) Uiso d 1 . .
H H10B 0.6141(19) 0.4995(19) 0.2383(11) 0.024(3) Uiso d 1 . .

loop_
_atom_site_aniso_label
_atom_site_aniso_U_11
_atom_site_aniso_U_22
_atom_site_aniso_U_33
_atom_site_aniso_U_12
_atom_site_aniso_U_13
_atom_site_aniso_U_23
O1 0.0380(5) 0.0142(4) 0.0190(4) -0.0034(4) -0.0123(4) 0.0048(3)
N1 0.0182(5) 0.0116(4) 0.0141(4) -0.0019(4) -0.0016(3) -0.0011(3)
C1 0.0168(5) 0.0139(5) 0.0129(5) 0.0001(4) -0.0010(4) 0.0010(4)
C2 0.0160(5) 0.0127(5) 0.0134(5) -0.0011(4) -0.0008(4) -0.0015(4)
C3 0.0190(5) 0.0117(5) 0.0144(5) -0.0004(4) -0.0012(4) 0.0015(4)
C4 0.0229(6) 0.0135(5) 0.0170(5) 0.0012(4) -0.0019(4) -0.0015(4)
C5 0.0304(7) 0.0249(7) 0.0260(6) 0.0042(5) 0.0079(5) 0.0005(5)
C6 0.0368(8) 0.0409(9) 0.0340(8) 0.0107(7) 0.0087(7) -0.0052(7)
C7 0.0211(6) 0.0166(5) 0.0177(5) -0.0042(4) -0.0005(4) 0.0005(4)
C8 0.0241(6) 0.0219(6) 0.0401(8) -0.0012(5) 0.0062(6) 0.0024(6)
C9 0.0269(7) 0.0320(8) 0.0404(8) -0.0047(6) 0.0098(6) -0.0032(6)
C10 0.0269(6) 0.0126(5) 0.0152(5) -0.0020(5) -0.0062(4) 0.0016(4)

loop_
_atom_type_symbol
_atom_type_description
_atom_type_scat_dispersion_real
_atom_type_scat_dispersion_imag
_atom_type_scat_source
C C 0.0033 0.0016 'International Tables Vol C Tables 4.2.6.8 and 6.1.1.4'
H H 0.0000 0.0000 'International Tables Vol C Tables 4.2.6.8 and 6.1.1.4'
N N 0.0061 0.0033 'International Tables Vol C Tables 4.2.6.8 and 6.1.1.4'
O O 0.0106 0.0060 'International Tables Vol C Tables 4.2.6.8 and 6.1.1.4'

loop_
_geom_angle_atom_site_label_1
_geom_angle_atom_site_label_2
_geom_angle_atom_site_label_3
_geom_angle_site_symmetry_1
_geom_angle_site_symmetry_3
_geom_angle
_geom_angle_publ_flag
C10 O1 H1 . . 107.6(13) ?
C2 N1 C7 . . 110.57(9) ?
C2 N1 C4 . . 111.02(9) ?
C7 N1 C4 . . 111.04(9) ?
C3 C1 C2 3_665 . 118.48(10) ?
C3 C1 C10 3_665 . 120.84(10) ?
C2 C1 C10 . . 120.66(10) ?
C3 C2 C1 . . 119.90(10) ?
C3 C2 N1 . . 120.22(10) ?
C1 C2 N1 . . 119.88(9) ?
C1 C3 C2 3_665 . 121.62(10) ?
C1 C3 H3 3_665 . 118.9(8) ?
C2 C3 H3 . . 119.5(8) ?
N1 C4 C5 . . 111.94(10) ?
N1 C4 H4A . . 112.2(8) ?
C5 C4 H4A . . 109.3(8) ?
N1 C4 H4B . . 106.4(9) ?
C5 C4 H4B . . 110.4(9) ?
H4A C4 H4B . . 106.4(12) ?
C4 C5 C6 . . 112.13(12) ?
C4 C5 H5A . . 108.8(10) ?
C6 C5 H5A . . 109.3(10) ?
C4 C5 H5B . . 108.5(10) ?
C6 C5 H5B . . 110.8(10) ?
H5A C5 H5B . . 107.2(15) ?
C5 C6 H6A . . 110.6(13) ?
C5 C6 H6B . . 111.6(12) ?
H6A C6 H6B . . 106.9(17) ?
C5 C6 H6C . . 109.6(12) ?
H6A C6 H6C . . 109.8(17) ?
H6B C6 H6C . . 108.3(17) ?
N1 C7 C8 . . 112.37(10) ?
N1 C7 H7A . . 107.4(9) ?
C8 C7 H7A . . 109.2(9) ?
N1 C7 H7B . . 110.9(9) ?
C8 C7 H7B . . 110.2(9) ?
H7A C7 H7B . . 106.6(12) ?
C9 C8 C7 . . 112.02(12) ?
C9 C8 H8A . . 109.9(11) ?
C7 C8 H8A . . 108.2(11) ?
C9 C8 H8B . . 110.7(11) ?
C7 C8 H8B . . 108.4(11) ?
H8A C8 H8B . . 107.5(15) ?
C8 C9 H9A . . 112.8(12) ?
C8 C9 H9B . . 111.0(11) ?
H9A C9 H9B . . 108.4(16) ?
C8 C9 H9C . . 109.4(11) ?
H9A C9 H9C . . 110.4(16) ?
H9B C9 H9C . . 104.5(16) ?
O1 C10 C1 . . 110.23(9) ?
O1 C10 H10A . . 111.1(9) ?
C1 C10 H10A . . 108.3(9) ?
O1 C10 H10B . . 110.0(9) ?
C1 C10 H10B . . 110.4(9) ?
H10A C10 H10B . . 106.9(13) ?

loop_
_geom_bond_atom_site_label_1
_geom_bond_atom_site_label_2
_geom_bond_site_symmetry_2
_geom_bond_distance
_geom_bond_publ_flag
O1 C10 . 1.4214(14) ?
O1 H1 . 0.88(2) ?
N1 C2 . 1.4577(13) ?
N1 C7 . 1.4787(15) ?
N1 C4 . 1.4825(15) ?
C1 C3 3_665 1.3912(15) ?
C1 C2 . 1.3964(15) ?
C1 C10 . 1.5094(15) ?
C2 C3 . 1.3931(15) ?
C3 H3 . 0.958(14) ?
C4 C5 . 1.5171(18) ?
C4 H4A . 1.025(15) ?
C4 H4B . 0.982(15) ?
C5 C6 . 1.524(2) ?
C5 H5A . 0.970(19) ?
C5 H5B . 0.977(18) ?
C6 H6A . 0.99(2) ?
C6 H6B . 0.97(2) ?
C6 H6C . 1.00(2) ?
C7 C8 . 1.5194(18) ?
C7 H7A . 1.001(16) ?
C7 H7B . 0.997(15) ?
C8 C9 . 1.5191(19) ?
C8 H8A . 0.99(2) ?
C8 H8B . 0.99(2) ?
C9 H9A . 0.97(2) ?
C9 H9B . 0.99(2) ?
C9 H9C . 1.01(2) ?
C10 H10A . 0.980(16) ?
C10 H10B . 0.999(16) ?

loop_
_geom_hbond_atom_site_label_D
_geom_hbond_atom_site_label_H
_geom_hbond_atom_site_label_A
_geom_hbond_site_symmetry_A
_geom_hbond_distance_DH
_geom_hbond_distance_HA
_geom_hbond_distance_DA
_geom_hbond_angle_DHA
_geom_hbond_publ_flag
O1 H1 N1 2_645 0.88(2) 2.05(2) 2.9269(13) 171.7(18) yes

loop_
_geom_torsion_atom_site_label_1
_geom_torsion_atom_site_label_2
_geom_torsion_atom_site_label_3
_geom_torsion_atom_site_label_4
_geom_torsion_site_symmetry_1
_geom_torsion_site_symmetry_2
_geom_torsion_site_symmetry_3
_geom_torsion_site_symmetry_4
_geom_torsion
_geom_torsion_publ_flag
C3 C1 C2 C3 3_665 . . . -0.09(18) ?
C10 C1 C2 C3 . . . . 178.66(11) ?
C3 C1 C2 N1 3_665 . . . -179.23(10) ?
C10 C1 C2 N1 . . . . -0.48(16) ?
C7 N1 C2 C3 . . . . -61.82(13) ?
C4 N1 C2 C3 . . . . 61.89(13) ?
C7 N1 C2 C1 . . . . 117.32(11) ?
C4 N1 C2 C1 . . . . -118.97(11) ?
C1 C2 C3 C1 . . . 3_665 0.09(19) ?
N1 C2 C3 C1 . . . 3_665 179.23(10) ?
C2 N1 C4 C5 . . . . 69.20(12) ?
C7 N1 C4 C5 . . . . -167.35(10) ?
N1 C4 C5 C6 . . . . 175.43(12) ?
C2 N1 C7 C8 . . . . -61.45(13) ?
C4 N1 C7 C8 . . . . 174.85(10) ?
N1 C7 C8 C9 . . . . -178.53(11) ?
C3 C1 C10 O1 3_665 . . . 0.79(16) ?
C2 C1 C10 O1 . . . . -177.92(10) ?

_cod_database_fobs_code 1562346
